data_1508871
loop_
_publ_author_name
'Gorbacheva, Evgenia O.'
'Tabolin, Andrey A.'
'Novikov, Roman A.'
'Khomutova, Yulia A.'
'Nelyubina, Yulia V.'
'Tomilov, Yury V.'
'Ioffe, Sema L.'

_publ_section_title
;
 Six-membered cyclic nitronates as 1,3-dipoles in formal [3 +
 3]-cycloaddition with donor-acceptor cyclopropanes. Synthesis of new type
 of bicyclic nitrosoacetals.
;
_journal_issue 2
_journal_name_full 'Organic letters'
_journal_page_first 350
_journal_page_last 353
_journal_paper_doi 10.1021/ol303292c
_journal_volume 15
_journal_year 2013
_chemical_formula_moiety 'C28 H33 N O7'
_chemical_formula_sum 'C28 H33 N O7'
_chemical_formula_weight 495.55
_chemical_name_systematic
; 
 ? 
;
_space_group_IT_number 2
_symmetry_cell_setting triclinic
_symmetry_space_group_name_Hall '-P 1'
_symmetry_space_group_name_H-M 'P -1'
_atom_sites_solution_hydrogens geom
_atom_sites_solution_primary direct
_atom_sites_solution_secondary difmap
_audit_creation_method SHELXL-97
_cell_angle_alpha 103.3570(10)
_cell_angle_beta 105.4970(10)
_cell_angle_gamma 103.9440(10)
_cell_formula_units_Z 2
_cell_length_a 9.6224(6)
_cell_length_b 10.0813(6)
_cell_length_c 14.8728(9)
_cell_measurement_reflns_used 2216
_cell_measurement_temperature 100(2)
_cell_measurement_theta_max 30
_cell_measurement_theta_min 3
_cell_volume 1280.26(14)
_computing_cell_refinement 'APEX2 (Bruker, 2005)'
_computing_data_collection 'APEX2 (Bruker, 2005)'
_computing_data_reduction 'APEX2 (Bruker, 2005)'
_computing_molecular_graphics 'SHELXTL ver. 5.1 (Sheldrick, 1998b)'
_computing_publication_material 'SHELXTL ver. 5.1 (Sheldrick, 1998b)'
_computing_structure_refinement 'SHELXTL ver. 5.1 (Sheldrick, 1998b)'
_computing_structure_solution 'SHELXTL ver. 5.1 (Sheldrick, 1998b)'
_diffrn_ambient_temperature 100(2)
_diffrn_measured_fraction_theta_full 0.991
_diffrn_measured_fraction_theta_max 0.991
_diffrn_measurement_device_type 'Bruker SMART APEX2 DUO CCD area detector'
_diffrn_measurement_method 'phi and omega scans'
_diffrn_radiation_monochromator graphite
_diffrn_radiation_source 'fine-focus sealed tube'
_diffrn_radiation_type MoK\a
_diffrn_radiation_wavelength 0.71073
_diffrn_reflns_av_R_equivalents 0.0245
_diffrn_reflns_av_sigmaI/netI 0.0439
_diffrn_reflns_limit_h_max 13
_diffrn_reflns_limit_h_min -13
_diffrn_reflns_limit_k_max 10
_diffrn_reflns_limit_k_min -13
_diffrn_reflns_limit_l_max 20
_diffrn_reflns_limit_l_min -20
_diffrn_reflns_number 12253
_diffrn_reflns_theta_full 29.00
_diffrn_reflns_theta_max 29.00
_diffrn_reflns_theta_min 2.19
_exptl_absorpt_coefficient_mu 0.092
_exptl_absorpt_correction_T_max 0.983
_exptl_absorpt_correction_T_min 0.973
_exptl_absorpt_correction_type multi-scan
_exptl_absorpt_process_details 'APEX2 (Bruker, 2005)'
_exptl_crystal_colour colorless
_exptl_crystal_density_diffrn 1.286
_exptl_crystal_density_method 'not measured'
_exptl_crystal_description prism
_exptl_crystal_F_000 528
_exptl_crystal_size_max 0.25
_exptl_crystal_size_mid 0.15
_exptl_crystal_size_min 0.15
_refine_diff_density_max 0.369
_refine_diff_density_min -0.233
_refine_diff_density_rms 0.049
_refine_ls_extinction_method none
_refine_ls_goodness_of_fit_ref 1.000
_refine_ls_hydrogen_treatment constr
_refine_ls_matrix_type full
_refine_ls_number_parameters 328
_refine_ls_number_reflns 6751
_refine_ls_number_restraints 0
_refine_ls_restrained_S_all 1.000
_refine_ls_R_factor_all 0.0654
_refine_ls_R_factor_gt 0.0446
_refine_ls_shift/su_max 0.000
_refine_ls_shift/su_mean 0.000
_refine_ls_structure_factor_coef Fsqd
_refine_ls_weighting_details 'calc w=1/[\s^2^(Fo^2^)+(0.0561P)^2^+0.3077P] where P=(Fo^2^+2Fc^2^)/3'
_refine_ls_weighting_scheme calc
_refine_ls_wR_factor_gt 0.1049
_refine_ls_wR_factor_ref 0.1185
_reflns_number_gt 5032
_reflns_number_total 6751
_reflns_threshold_expression I>2/s(I)
_cod_data_source_file ol303292c_si_006.cif
_cod_data_source_block GEO130
_cod_depositor_comments
;
The following automatic conversions were performed:

'_symmetry_cell_setting' value 'Triclinic' changed to 'triclinic'
according to /home/saulius/struct/CIF-dictionaries/cif_core.dic
dictionary named 'cif_core.dic' version 2.4.2 from 2011-04-26.

Automatic conversion script
Id: cif_fix_values 1891 2012-01-12 08:04:46Z andrius 
;
_cod_original_cell_volume 1280.26(13)
_cod_database_code 1508871
_shelx_f_squared_multiplier 1.000

loop_
_symmetry_equiv_pos_as_xyz
'x, y, z'
'-x, -y, -z'

loop_
_atom_site_label
_atom_site_type_symbol
_atom_site_fract_x
_atom_site_fract_y
_atom_site_fract_z
_atom_site_U_iso_or_equiv
_atom_site_adp_type
_atom_site_occupancy
_atom_site_symmetry_multiplicity
_atom_site_calc_flag
_atom_site_refinement_flags
N1 N 0.62237(12) 0.56225(11) 0.21089(8) 0.0138(2) Uani 1 1 d .
O1 O 0.58389(11) 0.66276(10) 0.27910(7) 0.0166(2) Uani 1 1 d .
O2 O 0.51046(10) 0.43214(10) 0.20600(7) 0.0152(2) Uani 1 1 d .
O3 O 1.02799(11) 0.39635(11) 0.17422(8) 0.0207(2) Uani 1 1 d .
O4 O 0.96477(11) 0.36791(10) 0.30561(7) 0.0189(2) Uani 1 1 d .
O5 O 0.73162(11) 0.37514(11) 0.01091(7) 0.0211(2) Uani 1 1 d .
O6 O 0.88112(14) 0.60068(11) 0.09670(8) 0.0292(3) Uani 1 1 d .
O7 O 1.45444(12) 0.68162(14) 0.54595(8) 0.0333(3) Uani 1 1 d .
C1 C 0.77486(14) 0.55470(14) 0.26299(9) 0.0130(2) Uani 1 1 d .
H1A H 0.7691 0.5195 0.3199 0.016 Uiso 1 1 calc R
C2 C 0.89759(14) 0.70523(14) 0.30187(9) 0.0137(2) Uani 1 1 d .
H2A H 0.9149 0.7313 0.2439 0.016 Uiso 1 1 calc R
C3 C 0.84448(15) 0.82125(14) 0.35711(10) 0.0151(3) Uani 1 1 d .
H3A H 0.8449 0.8055 0.4211 0.018 Uiso 1 1 calc R
C4 C 0.68141(15) 0.80662(14) 0.29850(10) 0.0164(3) Uani 1 1 d .
H4A H 0.6475 0.8730 0.3426 0.020 Uiso 1 1 calc R
C5 C 0.51075(14) 0.31492(14) 0.12909(10) 0.0144(3) Uani 1 1 d .
H5A H 0.4864 0.3353 0.0650 0.017 Uiso 1 1 calc R
C6 C 0.66694(14) 0.29577(14) 0.15726(10) 0.0137(2) Uani 1 1 d .
H6A H 0.6718 0.2236 0.1014 0.016 Uiso 1 1 calc R
H6B H 0.6806 0.2579 0.2137 0.016 Uiso 1 1 calc R
C7 C 0.79882(14) 0.43765(14) 0.18516(9) 0.0130(2) Uani 1 1 d .
C8 C 1.04791(15) 0.70171(14) 0.36682(9) 0.0143(3) Uani 1 1 d .
C9 C 1.06381(15) 0.67770(15) 0.45771(10) 0.0169(3) Uani 1 1 d .
H9A H 0.9792 0.6644 0.4799 0.020 Uiso 1 1 calc R
C10 C 1.20007(16) 0.67305(16) 0.51547(10) 0.0196(3) Uani 1 1 d .
H10A H 1.2086 0.6577 0.5771 0.023 Uiso 1 1 calc R
C11 C 1.32575(16) 0.69088(17) 0.48369(11) 0.0224(3) Uani 1 1 d .
C12 C 1.31306(16) 0.71423(17) 0.39353(11) 0.0229(3) Uani 1 1 d .
H12A H 1.3974 0.7260 0.3710 0.027 Uiso 1 1 calc R
C13 C 1.17415(15) 0.72007(15) 0.33665(10) 0.0182(3) Uani 1 1 d .
H13A H 1.1660 0.7371 0.2755 0.022 Uiso 1 1 calc R
C14 C 0.95224(16) 0.97373(15) 0.37950(10) 0.0194(3) Uani 1 1 d .
H14A H 0.9293 1.0424 0.4282 0.023 Uiso 1 1 calc R
H14B H 1.0585 0.9768 0.4094 0.023 Uiso 1 1 calc R
C14A C 0.93898(17) 1.02184(16) 0.28813(11) 0.0231(3) Uani 1 1 d .
H14C H 1.0045 1.1231 0.3075 0.028 Uiso 1 1 calc R
H14D H 0.9746 0.9614 0.2426 0.028 Uiso 1 1 calc R
C15 C 0.66859(17) 0.85348(15) 0.20677(10) 0.0204(3) Uani 1 1 d .
H15A H 0.5620 0.8476 0.1745 0.025 Uiso 1 1 calc R
H15B H 0.6976 0.7886 0.1596 0.025 Uiso 1 1 calc R
C15A C 0.77403(18) 1.00850(16) 0.23614(11) 0.0232(3) Uani 1 1 d .
H15C H 0.7669 1.0384 0.1766 0.028 Uiso 1 1 calc R
H15D H 0.7408 1.0736 0.2804 0.028 Uiso 1 1 calc R
C16 C 0.39022(15) 0.18192(14) 0.12293(10) 0.0156(3) Uani 1 1 d .
C17 C 0.27994(17) 0.09583(17) 0.03319(11) 0.0251(3) Uani 1 1 d .
H17A H 0.2766 0.1235 -0.0240 0.030 Uiso 1 1 calc R
C18 C 0.17377(19) -0.03131(18) 0.02648(13) 0.0324(4) Uani 1 1 d .
H18A H 0.0999 -0.0906 -0.0355 0.039 Uiso 1 1 calc R
C19 C 0.17572(18) -0.07107(17) 0.10925(14) 0.0304(4) Uani 1 1 d .
H19A H 0.1033 -0.1575 0.1045 0.036 Uiso 1 1 calc R
C20 C 0.28376(18) 0.01541(17) 0.19960(13) 0.0272(3) Uani 1 1 d .
H20A H 0.2841 -0.0111 0.2569 0.033 Uiso 1 1 calc R
C21 C 0.39180(16) 0.14094(16) 0.20673(11) 0.0208(3) Uani 1 1 d .
H21A H 0.4667 0.1989 0.2686 0.025 Uiso 1 1 calc R
C22 C 0.94166(14) 0.40021(14) 0.23111(10) 0.0150(3) Uani 1 1 d .
C23 C 1.15899(17) 0.34994(19) 0.20797(14) 0.0297(4) Uani 1 1 d .
H23A H 1.2105 0.3434 0.1593 0.045 Uiso 1 1 calc R
H23B H 1.1249 0.2553 0.2165 0.045 Uiso 1 1 calc R
H23C H 1.2298 0.4199 0.2709 0.045 Uiso 1 1 calc R
C24 C 0.80952(15) 0.48370(15) 0.09448(10) 0.0152(3) Uani 1 1 d .
C25 C 0.74104(18) 0.40826(19) -0.07769(11) 0.0269(3) Uani 1 1 d .
H25A H 0.6922 0.3200 -0.1342 0.040 Uiso 1 1 calc R
H25B H 0.8483 0.4483 -0.0707 0.040 Uiso 1 1 calc R
H25C H 0.6890 0.4788 -0.0880 0.040 Uiso 1 1 calc R
C26 C 1.58580(19) 0.6994(3) 0.51612(14) 0.0465(5) Uani 1 1 d .
H26A H 1.6685 0.6872 0.5652 0.070 Uiso 1 1 calc R
H26B H 1.6184 0.7961 0.5104 0.070 Uiso 1 1 calc R
H26C H 1.5603 0.6272 0.4524 0.070 Uiso 1 1 calc R

loop_
_atom_site_aniso_label
_atom_site_aniso_U_11
_atom_site_aniso_U_22
_atom_site_aniso_U_33
_atom_site_aniso_U_23
_atom_site_aniso_U_13
_atom_site_aniso_U_12
N1 0.0139(5) 0.0094(5) 0.0189(5) 0.0037(4) 0.0080(4) 0.0035(4)
O1 0.0179(5) 0.0119(5) 0.0220(5) 0.0034(4) 0.0107(4) 0.0061(4)
O2 0.0142(4) 0.0103(5) 0.0216(5) 0.0042(4) 0.0090(4) 0.0024(4)
O3 0.0177(5) 0.0230(5) 0.0294(5) 0.0106(4) 0.0143(4) 0.0110(4)
O4 0.0191(5) 0.0167(5) 0.0232(5) 0.0096(4) 0.0065(4) 0.0074(4)
O5 0.0203(5) 0.0243(6) 0.0154(5) 0.0064(4) 0.0061(4) 0.0013(4)
O6 0.0482(7) 0.0162(5) 0.0255(6) 0.0074(4) 0.0220(5) 0.0032(5)
O7 0.0206(5) 0.0595(8) 0.0237(6) 0.0174(6) 0.0057(4) 0.0177(5)
C1 0.0130(6) 0.0123(6) 0.0161(6) 0.0063(5) 0.0065(5) 0.0051(5)
C2 0.0148(6) 0.0127(6) 0.0151(6) 0.0056(5) 0.0065(5) 0.0043(5)
C3 0.0185(6) 0.0131(6) 0.0150(6) 0.0057(5) 0.0066(5) 0.0051(5)
C4 0.0202(6) 0.0105(6) 0.0187(7) 0.0037(5) 0.0071(5) 0.0059(5)
C5 0.0148(6) 0.0114(6) 0.0173(6) 0.0048(5) 0.0062(5) 0.0036(5)
C6 0.0134(6) 0.0112(6) 0.0189(6) 0.0058(5) 0.0081(5) 0.0043(5)
C7 0.0143(6) 0.0116(6) 0.0158(6) 0.0061(5) 0.0076(5) 0.0044(5)
C8 0.0158(6) 0.0101(6) 0.0153(6) 0.0036(5) 0.0047(5) 0.0021(5)
C9 0.0184(6) 0.0149(7) 0.0186(6) 0.0055(5) 0.0086(5) 0.0050(5)
C10 0.0228(7) 0.0226(7) 0.0143(6) 0.0066(5) 0.0067(5) 0.0078(6)
C11 0.0175(6) 0.0290(8) 0.0178(7) 0.0062(6) 0.0027(5) 0.0073(6)
C12 0.0159(6) 0.0316(8) 0.0216(7) 0.0093(6) 0.0084(5) 0.0056(6)
C13 0.0175(6) 0.0192(7) 0.0166(6) 0.0071(5) 0.0056(5) 0.0024(5)
C14 0.0212(7) 0.0126(7) 0.0211(7) 0.0037(5) 0.0054(5) 0.0034(5)
C14A 0.0310(8) 0.0129(7) 0.0279(8) 0.0088(6) 0.0141(6) 0.0047(6)
C15 0.0267(7) 0.0149(7) 0.0199(7) 0.0068(5) 0.0052(6) 0.0091(6)
C15A 0.0367(8) 0.0151(7) 0.0213(7) 0.0092(6) 0.0101(6) 0.0110(6)
C16 0.0139(6) 0.0120(6) 0.0227(7) 0.0049(5) 0.0087(5) 0.0051(5)
C17 0.0255(7) 0.0215(8) 0.0224(7) 0.0017(6) 0.0105(6) -0.0001(6)
C18 0.0254(8) 0.0233(8) 0.0336(9) -0.0042(7) 0.0102(7) -0.0053(6)
C19 0.0252(8) 0.0164(8) 0.0494(10) 0.0081(7) 0.0198(7) 0.0008(6)
C20 0.0251(8) 0.0242(8) 0.0400(9) 0.0178(7) 0.0169(7) 0.0075(6)
C21 0.0168(6) 0.0200(7) 0.0270(7) 0.0108(6) 0.0078(6) 0.0048(6)
C22 0.0138(6) 0.0096(6) 0.0219(7) 0.0042(5) 0.0078(5) 0.0032(5)
C23 0.0192(7) 0.0325(9) 0.0495(10) 0.0185(8) 0.0183(7) 0.0165(7)
C24 0.0164(6) 0.0158(7) 0.0189(6) 0.0081(5) 0.0098(5) 0.0081(5)
C25 0.0253(7) 0.0379(9) 0.0172(7) 0.0129(7) 0.0079(6) 0.0051(7)
C26 0.0219(8) 0.0906(17) 0.0354(10) 0.0268(11) 0.0100(7) 0.0257(10)

loop_
_atom_type_symbol
_atom_type_description
_atom_type_scat_dispersion_real
_atom_type_scat_dispersion_imag
_atom_type_scat_source
C C 0.0033 0.0016 'International Tables Vol C Tables 4.2.6.8 and 6.1.1.4'
H H 0.0000 0.0000 'International Tables Vol C Tables 4.2.6.8 and 6.1.1.4'
N N 0.0061 0.0033 'International Tables Vol C Tables 4.2.6.8 and 6.1.1.4'
O O 0.0106 0.0060 'International Tables Vol C Tables 4.2.6.8 and 6.1.1.4'

loop_
_geom_angle_atom_site_label_1
_geom_angle_atom_site_label_2
_geom_angle_atom_site_label_3
_geom_angle
O1 N1 O2 96.78(8)
O1 N1 C1 108.42(9)
O2 N1 C1 106.22(9)
C4 O1 N1 109.08(9)
C5 O2 N1 107.42(9)
C22 O3 C23 115.39(11)
C24 O5 C25 114.94(11)
C11 O7 C26 117.20(12)
N1 C1 C2 110.70(10)
N1 C1 C7 103.65(10)
C2 C1 C7 115.62(10)
N1 C1 H1A 108.9
C2 C1 H1A 108.9
C7 C1 H1A 108.9
C8 C2 C3 110.95(11)
C8 C2 C1 110.65(10)
C3 C2 C1 111.55(10)
C8 C2 H2A 107.8
C3 C2 H2A 107.8
C1 C2 H2A 107.8
C4 C3 C14 110.52(11)
C4 C3 C2 110.52(11)
C14 C3 C2 111.70(11)
C4 C3 H3A 108.0
C14 C3 H3A 108.0
C2 C3 H3A 108.0
O1 C4 C15 113.83(11)
O1 C4 C3 108.93(10)
C15 C4 C3 113.57(11)
O1 C4 H4A 106.7
C15 C4 H4A 106.7
C3 C4 H4A 106.7
O2 C5 C16 106.58(10)
O2 C5 C6 108.70(10)
C16 C5 C6 110.32(10)
O2 C5 H5A 110.4
C16 C5 H5A 110.4
C6 C5 H5A 110.4
C5 C6 C7 112.93(10)
C5 C6 H6A 109.0
C7 C6 H6A 109.0
C5 C6 H6B 109.0
C7 C6 H6B 109.0
H6A C6 H6B 107.8
C22 C7 C24 110.04(10)
C22 C7 C6 103.50(10)
C24 C7 C6 112.23(11)
C22 C7 C1 110.80(10)
C24 C7 C1 112.27(10)
C6 C7 C1 107.65(10)
C13 C8 C9 117.65(12)
C13 C8 C2 120.59(11)
C9 C8 C2 121.75(11)
C10 C9 C8 121.28(12)
C10 C9 H9A 119.4
C8 C9 H9A 119.4
C9 C10 C11 120.32(13)
C9 C10 H10A 119.8
C11 C10 H10A 119.8
O7 C11 C12 124.89(13)
O7 C11 C10 115.46(12)
C12 C11 C10 119.65(13)
C11 C12 C13 119.02(13)
C11 C12 H12A 120.5
C13 C12 H12A 120.5
C8 C13 C12 122.07(12)
C8 C13 H13A 119.0
C12 C13 H13A 119.0
C14A C14 C3 113.05(12)
C14A C14 H14A 109.0
C3 C14 H14A 109.0
C14A C14 H14B 109.0
C3 C14 H14B 109.0
H14A C14 H14B 107.8
C15A C14A C14 110.33(12)
C15A C14A H14C 109.6
C14 C14A H14C 109.6
C15A C14A H14D 109.6
C14 C14A H14D 109.6
H14C C14A H14D 108.1
C4 C15 C15A 109.39(11)
C4 C15 H15A 109.8
C15A C15 H15A 109.8
C4 C15 H15B 109.8
C15A C15 H15B 109.8
H15A C15 H15B 108.2
C14A C15A C15 111.07(11)
C14A C15A H15C 109.4
C15 C15A H15C 109.4
C14A C15A H15D 109.4
C15 C15A H15D 109.4
H15C C15A H15D 108.0
C17 C16 C21 119.06(13)
C17 C16 C5 120.34(12)
C21 C16 C5 120.56(12)
C16 C17 C18 120.39(14)
C16 C17 H17A 119.8
C18 C17 H17A 119.8
C19 C18 C17 120.31(15)
C19 C18 H18A 119.8
C17 C18 H18A 119.8
C18 C19 C20 119.80(14)
C18 C19 H19A 120.1
C20 C19 H19A 120.1
C19 C20 C21 120.31(15)
C19 C20 H20A 119.8
C21 C20 H20A 119.8
C20 C21 C16 120.12(14)
C20 C21 H21A 119.9
C16 C21 H21A 119.9
O4 C22 O3 124.95(12)
O4 C22 C7 123.17(11)
O3 C22 C7 111.66(11)
O3 C23 H23A 109.5
O3 C23 H23B 109.5
H23A C23 H23B 109.5
O3 C23 H23C 109.5
H23A C23 H23C 109.5
H23B C23 H23C 109.5
O6 C24 O5 122.87(12)
O6 C24 C7 125.53(13)
O5 C24 C7 111.58(11)
O5 C25 H25A 109.5
O5 C25 H25B 109.5
H25A C25 H25B 109.5
O5 C25 H25C 109.5
H25A C25 H25C 109.5
H25B C25 H25C 109.5
O7 C26 H26A 109.5
O7 C26 H26B 109.5
H26A C26 H26B 109.5
O7 C26 H26C 109.5
H26A C26 H26C 109.5
H26B C26 H26C 109.5

loop_
_geom_bond_atom_site_label_1
_geom_bond_atom_site_label_2
_geom_bond_distance
N1 O1 1.4489(14)
N1 O2 1.4556(13)
N1 C1 1.4942(16)
O1 C4 1.4399(16)
O2 C5 1.4435(16)
O3 C22 1.3354(16)
O3 C23 1.4541(17)
O4 C22 1.2056(16)
O5 C24 1.3352(17)
O5 C25 1.4522(16)
O6 C24 1.2021(16)
O7 C11 1.3721(17)
O7 C26 1.433(2)
C1 C2 1.5485(17)
C1 C7 1.5583(18)
C1 H1A 1.0000
C2 C8 1.5234(18)
C2 C3 1.5403(18)
C2 H2A 1.0000
C3 C4 1.5303(18)
C3 C14 1.5362(18)
C3 H3A 1.0000
C4 C15 1.5282(18)
C4 H4A 1.0000
C5 C16 1.5127(17)
C5 C6 1.5205(18)
C5 H5A 1.0000
C6 C7 1.5486(17)
C6 H6A 0.9900
C6 H6B 0.9900
C7 C22 1.5382(18)
C7 C24 1.5444(17)
C8 C13 1.3901(18)
C8 C9 1.4028(18)
C9 C10 1.3805(19)
C9 H9A 0.9500
C10 C11 1.399(2)
C10 H10A 0.9500
C11 C12 1.393(2)
C12 C13 1.4009(19)
C12 H12A 0.9500
C13 H13A 0.9500
C14 C14A 1.5297(19)
C14 H14A 0.9900
C14 H14B 0.9900
C14A C15A 1.526(2)
C14A H14C 0.9900
C14A H14D 0.9900
C15 C15A 1.532(2)
C15 H15A 0.9900
C15 H15B 0.9900
C15A H15C 0.9900
C15A H15D 0.9900
C16 C17 1.387(2)
C16 C21 1.3981(19)
C17 C18 1.397(2)
C17 H17A 0.9500
C18 C19 1.377(2)
C18 H18A 0.9500
C19 C20 1.386(2)
C19 H19A 0.9500
C20 C21 1.392(2)
C20 H20A 0.9500
C21 H21A 0.9500
C23 H23A 0.9800
C23 H23B 0.9800
C23 H23C 0.9800
C25 H25A 0.9800
C25 H25B 0.9800
C25 H25C 0.9800
C26 H26A 0.9800
C26 H26B 0.9800
C26 H26C 0.9800

loop_
_geom_torsion_atom_site_label_1
_geom_torsion_atom_site_label_2
_geom_torsion_atom_site_label_3
_geom_torsion_atom_site_label_4
_geom_torsion
O2 N1 O1 C4 179.80(9)
C1 N1 O1 C4 70.16(11)
O1 N1 O2 C5 171.56(9)
C1 N1 O2 C5 -76.98(11)
O1 N1 C1 C2 -58.83(12)
O2 N1 C1 C2 -161.92(9)
O1 N1 C1 C7 176.60(9)
O2 N1 C1 C7 73.51(11)
N1 C1 C2 C8 172.22(10)
C7 C1 C2 C8 -70.33(13)
N1 C1 C2 C3 48.19(13)
C7 C1 C2 C3 165.63(10)
C8 C2 C3 C4 -170.11(10)
C1 C2 C3 C4 -46.25(14)
C8 C2 C3 C14 66.41(13)
C1 C2 C3 C14 -169.73(10)
N1 O1 C4 C15 59.46(13)
N1 O1 C4 C3 -68.39(12)
C14 C3 C4 O1 -179.90(10)
C2 C3 C4 O1 55.94(13)
C14 C3 C4 C15 52.10(15)
C2 C3 C4 C15 -72.06(14)
N1 O2 C5 C16 -178.15(9)
N1 O2 C5 C6 62.95(12)
O2 C5 C6 C7 -51.98(14)
C16 C5 C6 C7 -168.49(10)
C5 C6 C7 C22 168.36(10)
C5 C6 C7 C24 -73.03(13)
C5 C6 C7 C1 51.00(14)
N1 C1 C7 C22 -172.13(10)
C2 C1 C7 C22 66.55(13)
N1 C1 C7 C24 64.38(12)
C2 C1 C7 C24 -56.94(14)
N1 C1 C7 C6 -59.62(12)
C2 C1 C7 C6 179.06(10)
C3 C2 C8 C13 -123.28(13)
C1 C2 C8 C13 112.35(14)
C3 C2 C8 C9 57.78(16)
C1 C2 C8 C9 -66.59(16)
C13 C8 C9 C10 0.3(2)
C2 C8 C9 C10 179.24(13)
C8 C9 C10 C11 -0.7(2)
C26 O7 C11 C12 0.9(2)
C26 O7 C11 C10 -179.94(16)
C9 C10 C11 O7 -178.82(14)
C9 C10 C11 C12 0.4(2)
O7 C11 C12 C13 179.42(15)
C10 C11 C12 C13 0.3(2)
C9 C8 C13 C12 0.4(2)
C2 C8 C13 C12 -178.55(13)
C11 C12 C13 C8 -0.7(2)
C4 C3 C14 C14A -51.16(15)
C2 C3 C14 C14A 72.32(15)
C3 C14 C14A C15A 54.76(16)
O1 C4 C15 C15A 178.76(11)
C3 C4 C15 C15A -55.81(15)
C14 C14A C15A C15 -58.14(16)
C4 C15 C15A C14A 58.25(15)
O2 C5 C16 C17 128.98(13)
C6 C5 C16 C17 -113.19(14)
O2 C5 C16 C21 -53.51(15)
C6 C5 C16 C21 64.32(16)
C21 C16 C17 C18 -1.1(2)
C5 C16 C17 C18 176.41(14)
C16 C17 C18 C19 1.2(3)
C17 C18 C19 C20 -0.1(3)
C18 C19 C20 C21 -1.1(2)
C19 C20 C21 C16 1.2(2)
C17 C16 C21 C20 0.0(2)
C5 C16 C21 C20 -177.59(13)
C23 O3 C22 O4 -0.4(2)
C23 O3 C22 C7 -175.06(12)
C24 C7 C22 O4 176.25(12)
C6 C7 C22 O4 -63.64(16)
C1 C7 C22 O4 51.49(16)
C24 C7 C22 O3 -9.00(15)
C6 C7 C22 O3 111.11(12)
C1 C7 C22 O3 -133.76(11)
C25 O5 C24 O6 0.66(19)
C25 O5 C24 C7 -177.67(11)
C22 C7 C24 O6 -80.08(16)
C6 C7 C24 O6 165.25(13)
C1 C7 C24 O6 43.83(18)
C22 C7 C24 O5 98.19(13)
C6 C7 C24 O5 -16.48(15)
C1 C7 C24 O5 -137.89(11)
